data_7024912
loop_
_publ_author_name
'Abram, Peter D.'
'McKay, David'
'Ellis, David'
'Macgregor, Stuart A.'
'Rosair, Georgina M.'
'Welch, Alan J.'

_publ_section_title
;
 Synthetic, structural and computational studies on adducts of the
 4,1,2-SnC2B10 supraicosahedral stannacarborane.
;
_journal_issue 9
_journal_name_full 'Dalton transactions (Cambridge, England : 2003)'
_journal_page_first 2412
_journal_page_last 2422
_journal_paper_doi 10.1039/b922644c
_journal_volume 39
_journal_year 2010
_chemical_formula_sum 'C22 H30.67 B10 N2 Sn'
_chemical_formula_weight 549.94
_chemical_name_systematic
;

?

;
_space_group_IT_number 14
_symmetry_cell_setting monoclinic
_symmetry_space_group_name_Hall '-P 2yn'
_symmetry_space_group_name_H-M 'P 1 21/n 1'
_atom_sites_solution_hydrogens geom
_atom_sites_solution_primary direct
_atom_sites_solution_secondary difmap
_audit_creation_method SHELXL-97
_cell_angle_alpha 90.00
_cell_angle_beta 109.310(3)
_cell_angle_gamma 90.00
_cell_formula_units_Z 4
_cell_length_a 11.8737(7)
_cell_length_b 14.0561(8)
_cell_length_c 15.2938(9)
_cell_measurement_reflns_used 9763
_cell_measurement_temperature 100(2)
_cell_measurement_theta_max 47.135
_cell_measurement_theta_min 4.649
_cell_volume 2408.9(2)
_computing_cell_refinement 'APEX2 (Bruker, 2006)'
_computing_data_collection 'APEX2 (Bruker, 2006)'
_computing_data_reduction 'APEX2 (Bruker, 2006)'
_computing_molecular_graphics 'SHELXTL (Bruker, 2006)'
_computing_publication_material 'SHELXTL (Bruker, 2006)'
_computing_structure_refinement 'SHELXL-97 (Sheldrick, 2008)'
_computing_structure_solution 'SHELXS-97 (Sheldrick, 2008)'
_diffrn_ambient_temperature 100(2)
_diffrn_measured_fraction_theta_full 0.999
_diffrn_measured_fraction_theta_max 0.995
_diffrn_measurement_device_type 'CCD area detector'
_diffrn_measurement_method 'phi and omega scans'
_diffrn_radiation_monochromator graphite
_diffrn_radiation_source 'fine-focus sealed tube'
_diffrn_radiation_type MoK\a
_diffrn_radiation_wavelength 0.71073
_diffrn_reflns_av_R_equivalents 0.0690
_diffrn_reflns_av_sigmaI/netI 0.0554
_diffrn_reflns_limit_h_max 14
_diffrn_reflns_limit_h_min -16
_diffrn_reflns_limit_k_max 18
_diffrn_reflns_limit_k_min -18
_diffrn_reflns_limit_l_max 20
_diffrn_reflns_limit_l_min -20
_diffrn_reflns_number 54270
_diffrn_reflns_theta_full 25.00
_diffrn_reflns_theta_max 28.62
_diffrn_reflns_theta_min 2.39
_diffrn_standards_decay_% 0
_diffrn_standards_interval_count 0
_diffrn_standards_interval_time 0
_diffrn_standards_number 0
_exptl_absorpt_coefficient_mu 1.077
_exptl_absorpt_correction_T_max 0.9481
_exptl_absorpt_correction_T_min 0.7043
_exptl_absorpt_correction_type multi-scan
_exptl_absorpt_process_details 'Bruker SADABS'
_exptl_crystal_colour yellow
_exptl_crystal_density_diffrn 1.516
_exptl_crystal_density_method 'not measured'
_exptl_crystal_description needle
_exptl_crystal_F_000 1107
_exptl_crystal_size_max 0.35
_exptl_crystal_size_mid 0.26
_exptl_crystal_size_min 0.05
_refine_diff_density_max 1.175
_refine_diff_density_min -1.100
_refine_diff_density_rms 0.111
_refine_ls_extinction_method none
_refine_ls_goodness_of_fit_ref 0.932
_refine_ls_hydrogen_treatment mixed
_refine_ls_matrix_type full
_refine_ls_number_parameters 346
_refine_ls_number_reflns 6141
_refine_ls_number_restraints 5
_refine_ls_restrained_S_all 1.032
_refine_ls_R_factor_all 0.0684
_refine_ls_R_factor_gt 0.0396
_refine_ls_shift/su_max 0.001
_refine_ls_shift/su_mean 0.000
_refine_ls_structure_factor_coef Fsqd
_refine_ls_weighting_details 'calc w=1/[\s^2^(Fo^2^)+(0.0510P)^2^+4.5887P] where P=(Fo^2^+2Fc^2^)/3'
_refine_ls_weighting_scheme calc
_refine_ls_wR_factor_gt 0.0889
_refine_ls_wR_factor_ref 0.1024
_reflns_number_gt 4507
_reflns_number_total 6141
_reflns_threshold_expression >2sigma(I)
_cod_data_source_file b922644c.txt
_cod_data_source_block 5
_cod_depositor_comments
;
The following automatic conversions were performed:

'_symmetry_cell_setting' value 'Monoclinic' changed to 'monoclinic'
according to /home/saulius/struct/CIF-dictionaries/cif_core.dic
dictionary named 'cif_core.dic' version 2.4.2 from 2011-04-26.

Automatic conversion script
Id: cif_fix_values 1891 2012-01-12 08:04:46Z andrius 

The following automatic conversions were performed:

'_exptl_absorpt_correction_type' value 'multi-scans' was replaced
with the value 'multi-scan' as specified in the replacement file
'src/cod-tools/trunk/data/replacement-values/replacement_values.lst'.

Automatic conversion script
Id: cif_fix_values 5376 2017-05-30 11:51:03Z andrius 
;
_cod_original_sg_symbol_H-M P2(1)/n
_cod_database_code 7024912

loop_
_symmetry_equiv_pos_as_xyz
'x, y, z'
'-x+1/2, y+1/2, -z+1/2'
'-x, -y, -z'
'x-1/2, -y-1/2, z-1/2'

loop_
_atom_site_label
_atom_site_type_symbol
_atom_site_fract_x
_atom_site_fract_y
_atom_site_fract_z
_atom_site_U_iso_or_equiv
_atom_site_adp_type
_atom_site_occupancy
_atom_site_symmetry_multiplicity
_atom_site_calc_flag
_atom_site_refinement_flags
_atom_site_disorder_assembly
_atom_site_disorder_group
Sn4 Sn 0.50422(2) 0.538701(18) 0.205454(18) 0.02075(9) Uani 1 1 d . . .
C1 C 0.5999(3) 0.6664(3) 0.1035(3) 0.0215(8) Uani 1 1 d . . .
C2 C 0.6978(3) 0.6059(3) 0.1510(3) 0.0193(8) Uani 1 1 d . . .
B3 B 0.5180(4) 0.7247(3) 0.1490(4) 0.0288(11) Uani 1 1 d . . .
H3 H 0.440(4) 0.749(3) 0.097(3) 0.035 Uiso 1 1 d . . .
B5 B 0.6575(4) 0.7819(3) 0.1509(4) 0.0305(11) Uani 1 1 d . . .
H5 H 0.660(4) 0.828(3) 0.099(3) 0.037 Uiso 1 1 d . . .
B6 B 0.7518(4) 0.5901(3) 0.2581(3) 0.0225(9) Uani 1 1 d . . .
H6 H 0.821(4) 0.534(3) 0.277(3) 0.027 Uiso 1 1 d . . .
B7 B 0.5381(5) 0.7020(4) 0.2712(4) 0.0341(12) Uani 1 1 d . . .
H7 H 0.460(4) 0.708(3) 0.296(3) 0.041 Uiso 1 1 d . . .
B8 B 0.5891(5) 0.8087(4) 0.2350(4) 0.0379(13) Uani 1 1 d . . .
H8 H 0.542(4) 0.877(4) 0.233(3) 0.045 Uiso 1 1 d . . .
B9 B 0.7926(4) 0.7025(3) 0.2128(4) 0.0260(10) Uani 1 1 d . . .
H9 H 0.867(4) 0.706(3) 0.191(3) 0.031 Uiso 1 1 d . . .
B10 B 0.6639(5) 0.6307(4) 0.3298(4) 0.0308(11) Uani 1 1 d . . .
H10 H 0.665(4) 0.588(3) 0.392(3) 0.037 Uiso 1 1 d . . .
B11 B 0.7466(5) 0.7973(3) 0.2656(4) 0.0341(12) Uani 1 1 d . . .
H11 H 0.801(4) 0.857(3) 0.277(3) 0.041 Uiso 1 1 d . . .
B12 B 0.7942(5) 0.6911(4) 0.3299(4) 0.0332(12) Uani 1 1 d . . .
H12 H 0.879(4) 0.683(3) 0.391(3) 0.040 Uiso 1 1 d . . .
B13 B 0.6716(5) 0.7552(4) 0.3419(4) 0.0364(13) Uani 1 1 d . . .
H13A H 0.677(4) 0.792(3) 0.408(3) 0.044 Uiso 1 1 d . . .
N41 N 0.4893(3) 0.4539(2) 0.3360(2) 0.0203(7) Uani 1 1 d . . .
N42 N 0.3130(3) 0.5585(2) 0.2273(2) 0.0250(8) Uani 1 1 d . . .
C40 C 0.5824(4) 0.4026(3) 0.3882(3) 0.0254(9) Uani 1 1 d . . .
H40 H 0.6547 0.4051 0.3745 0.030 Uiso 1 1 calc R . .
C41 C 0.5779(4) 0.3464(3) 0.4608(3) 0.0301(9) Uani 1 1 d . . .
H41 H 0.6457 0.3111 0.4966 0.036 Uiso 1 1 calc R . .
C42 C 0.4727(4) 0.3428(3) 0.4803(3) 0.0349(10) Uani 1 1 d . . .
H42 H 0.4671 0.3053 0.5303 0.042 Uiso 1 1 calc R . .
C43 C 0.3752(4) 0.3943(3) 0.4263(3) 0.0305(9) Uani 1 1 d . . .
H43 H 0.3017 0.3917 0.4383 0.037 Uiso 1 1 calc R . .
C44 C 0.3860(3) 0.4499(3) 0.3542(3) 0.0229(8) Uani 1 1 d . . .
C45 C 0.2876(4) 0.5084(3) 0.2931(3) 0.0274(9) Uani 1 1 d . . .
C46 C 0.1758(4) 0.5121(3) 0.3008(4) 0.0453(13) Uani 1 1 d . . .
H46 H 0.1579 0.4739 0.3458 0.054 Uiso 1 1 calc R . .
C47 C 0.0895(4) 0.5704(3) 0.2444(4) 0.0496(15) Uani 1 1 d . . .
H47 H 0.0133 0.5753 0.2517 0.060 Uiso 1 1 calc R . .
C48 C 0.1156(4) 0.6217(3) 0.1768(4) 0.0435(13) Uani 1 1 d . . .
H48 H 0.0573 0.6616 0.1356 0.052 Uiso 1 1 calc R . .
C49 C 0.2283(4) 0.6140(3) 0.1702(3) 0.0334(10) Uani 1 1 d . . .
H49 H 0.2467 0.6492 0.1237 0.040 Uiso 1 1 calc R . .
C11 C 0.5564(3) 0.6594(3) -0.0018(3) 0.0261(9) Uani 1 1 d . . .
H11A H 0.5044 0.6029 -0.0211 0.031 Uiso 1 1 calc R . .
H11B H 0.5079 0.7163 -0.0282 0.031 Uiso 1 1 calc R . .
C12 C 0.6574(3) 0.6520(3) -0.0406(3) 0.0216(8) Uani 1 1 d . . .
C13 C 0.6589(4) 0.7005(3) -0.1196(3) 0.0267(9) Uani 1 1 d . . .
H13C H 0.5938 0.7402 -0.1522 0.032 Uiso 1 1 calc R . .
C14 C 0.7558(4) 0.6906(3) -0.1508(3) 0.0325(10) Uani 1 1 d . . .
H14 H 0.7567 0.7235 -0.2048 0.039 Uiso 1 1 calc R . .
C15 C 0.8514(4) 0.6328(3) -0.1032(3) 0.0301(9) Uani 1 1 d . . .
H15 H 0.9180 0.6269 -0.1241 0.036 Uiso 1 1 calc R . .
C16 C 0.8491(3) 0.5837(3) -0.0251(3) 0.0248(8) Uani 1 1 d . . .
H16 H 0.9141 0.5436 0.0070 0.030 Uiso 1 1 calc R . .
C17 C 0.7523(3) 0.5927(3) 0.0064(3) 0.0203(8) Uani 1 1 d . . .
C18 C 0.7443(3) 0.5413(3) 0.0905(3) 0.0209(7) Uani 1 1 d . . .
H18A H 0.8243 0.5172 0.1273 0.025 Uiso 1 1 calc R . .
H18B H 0.6904 0.4859 0.0704 0.025 Uiso 1 1 calc R . .
C1S C 0.0998(6) 0.5530(5) 0.4596(5) 0.089(3) Uani 1 1 d D A 1
C2S C 0.1216(5) 0.4770(4) 0.5047(4) 0.0486(14) Uani 1 1 d D . .

loop_
_atom_site_aniso_label
_atom_site_aniso_U_11
_atom_site_aniso_U_22
_atom_site_aniso_U_33
_atom_site_aniso_U_23
_atom_site_aniso_U_13
_atom_site_aniso_U_12
Sn4 0.02181(14) 0.01706(13) 0.02433(14) -0.00328(11) 0.00890(10) -0.00619(11)
C1 0.0172(18) 0.0147(17) 0.034(2) 0.0017(16) 0.0109(16) -0.0025(14)
C2 0.0187(18) 0.0171(17) 0.0244(19) 0.0008(15) 0.0102(15) -0.0042(14)
B3 0.023(2) 0.017(2) 0.052(3) 0.000(2) 0.019(2) -0.0009(18)
B5 0.027(2) 0.016(2) 0.057(3) -0.001(2) 0.024(2) -0.0025(18)
B6 0.023(2) 0.020(2) 0.026(2) -0.0008(18) 0.0093(18) -0.0050(18)
B7 0.033(3) 0.026(2) 0.054(3) -0.014(2) 0.030(3) -0.011(2)
B8 0.034(3) 0.017(2) 0.073(4) -0.013(2) 0.032(3) -0.005(2)
B9 0.022(2) 0.019(2) 0.041(3) -0.0077(19) 0.016(2) -0.0074(18)
B10 0.035(3) 0.031(3) 0.030(3) -0.013(2) 0.016(2) -0.015(2)
B11 0.030(3) 0.021(2) 0.059(4) -0.014(2) 0.027(3) -0.010(2)
B12 0.032(3) 0.030(3) 0.041(3) -0.016(2) 0.016(2) -0.015(2)
B13 0.037(3) 0.031(3) 0.052(3) -0.022(2) 0.028(3) -0.015(2)
N41 0.0173(15) 0.0184(15) 0.0258(16) -0.0028(13) 0.0080(12) -0.0015(13)
N42 0.0181(16) 0.0183(16) 0.0341(19) -0.0031(14) 0.0026(14) -0.0021(12)
C40 0.025(2) 0.021(2) 0.032(2) -0.0018(16) 0.0115(17) 0.0025(16)
C41 0.035(2) 0.025(2) 0.028(2) 0.0050(17) 0.0084(18) 0.0054(18)
C42 0.049(3) 0.030(2) 0.029(2) 0.0034(18) 0.018(2) -0.002(2)
C43 0.032(2) 0.030(2) 0.037(2) -0.0041(19) 0.0216(19) -0.0032(18)
C44 0.0238(19) 0.0162(18) 0.033(2) -0.0038(16) 0.0149(16) -0.0004(15)
C45 0.020(2) 0.0171(18) 0.046(3) -0.0039(18) 0.0129(18) -0.0021(15)
C46 0.024(2) 0.032(3) 0.084(4) 0.012(3) 0.024(2) 0.0010(19)
C47 0.018(2) 0.030(2) 0.098(4) 0.001(3) 0.016(3) 0.0008(19)
C48 0.020(2) 0.026(2) 0.071(3) -0.004(2) -0.004(2) 0.0036(18)
C49 0.024(2) 0.021(2) 0.045(3) -0.0003(19) -0.0013(19) -0.0011(17)
C11 0.0193(19) 0.027(2) 0.030(2) 0.0085(17) 0.0058(16) 0.0043(16)
C12 0.0200(19) 0.0200(18) 0.0235(19) -0.0008(15) 0.0056(15) -0.0040(15)
C13 0.026(2) 0.026(2) 0.023(2) 0.0024(16) 0.0018(16) -0.0077(17)
C14 0.041(3) 0.036(2) 0.021(2) -0.0022(18) 0.0124(19) -0.016(2)
C15 0.029(2) 0.036(2) 0.031(2) -0.0090(19) 0.0174(18) -0.0103(19)
C16 0.022(2) 0.026(2) 0.026(2) -0.0071(17) 0.0082(16) -0.0021(16)
C17 0.0186(18) 0.0189(19) 0.0235(19) -0.0035(15) 0.0070(15) -0.0042(14)
C18 0.0209(18) 0.0186(17) 0.0236(18) 0.0011(16) 0.0077(15) 0.0024(15)
C1S 0.058(4) 0.117(7) 0.087(5) -0.065(5) 0.015(4) 0.020(4)
C2S 0.058(4) 0.057(4) 0.039(3) -0.017(3) 0.027(3) -0.003(3)

loop_
_atom_type_symbol
_atom_type_description
_atom_type_scat_dispersion_real
_atom_type_scat_dispersion_imag
_atom_type_scat_source
C C 0.0033 0.0016 'International Tables Vol C Tables 4.2.6.8 and 6.1.1.4'
H H 0.0000 0.0000 'International Tables Vol C Tables 4.2.6.8 and 6.1.1.4'
B B 0.0013 0.0007 'International Tables Vol C Tables 4.2.6.8 and 6.1.1.4'
N N 0.0061 0.0033 'International Tables Vol C Tables 4.2.6.8 and 6.1.1.4'
Sn Sn -0.6537 1.4246 'International Tables Vol C Tables 4.2.6.8 and 6.1.1.4'

loop_
_geom_angle_atom_site_label_1
_geom_angle_atom_site_label_2
_geom_angle_atom_site_label_3
_geom_angle
N41 Sn4 N42 66.92(11)
N41 Sn4 B7 99.78(15)
N42 Sn4 B7 82.62(14)
N41 Sn4 B10 82.62(14)
N42 Sn4 B10 109.82(14)
B7 Sn4 B10 41.27(18)
N41 Sn4 B3 139.53(13)
N42 Sn4 B3 95.12(12)
B7 Sn4 B3 40.32(17)
B10 Sn4 B3 69.43(17)
N41 Sn4 C1 158.09(11)
N42 Sn4 C1 124.46(11)
B7 Sn4 C1 66.35(15)
B10 Sn4 C1 75.86(14)
B3 Sn4 C1 32.95(13)
N41 Sn4 C2 134.51(10)
N42 Sn4 C2 152.45(11)
B7 Sn4 C2 76.93(14)
B10 Sn4 C2 65.00(14)
B3 Sn4 C2 57.40(12)
C1 Sn4 C2 29.05(10)
N41 Sn4 B6 104.11(12)
N42 Sn4 B6 148.54(12)
B7 Sn4 B6 68.90(15)
B10 Sn4 B6 39.03(15)
B3 Sn4 B6 71.95(13)
C1 Sn4 B6 55.83(12)
C2 Sn4 B6 31.73(11)
C2 C1 C11 115.7(3)
C2 C1 B3 126.5(4)
C11 C1 B3 116.8(3)
C2 C1 B5 101.2(3)
C11 C1 B5 115.5(3)
B3 C1 B5 64.6(3)
C2 C1 Sn4 75.6(2)
C11 C1 Sn4 118.7(2)
B3 C1 Sn4 71.0(2)
B5 C1 Sn4 120.7(3)
C1 C2 C18 116.2(3)
C1 C2 B6 126.8(4)
C18 C2 B6 116.5(3)
C1 C2 B9 94.5(3)
C18 C2 B9 118.3(3)
B6 C2 B9 65.9(3)
C1 C2 Sn4 75.4(2)
C18 C2 Sn4 118.0(2)
B6 C2 Sn4 74.8(2)
B9 C2 Sn4 121.1(2)
C1 B3 B8 117.3(4)
C1 B3 B7 117.5(4)
B8 B3 B7 59.1(3)
C1 B3 B5 63.5(3)
B8 B3 B5 59.1(3)
B7 B3 B5 104.3(4)
C1 B3 Sn4 76.1(2)
B8 B3 Sn4 117.5(3)
B7 B3 Sn4 61.3(2)
B5 B3 Sn4 123.6(3)
C1 B3 H3 110(2)
B8 B3 H3 116(2)
B7 B3 H3 128(2)
B5 B3 H3 115(2)
Sn4 B3 H3 114(2)
B11 B5 B8 60.9(3)
B11 B5 C1 122.5(4)
B8 B5 C1 106.0(3)
B11 B5 B3 108.4(4)
B8 B5 B3 58.4(3)
C1 B5 B3 51.9(2)
B11 B5 B9 56.3(3)
B8 B5 B9 105.8(4)
C1 B5 B9 79.7(3)
B3 B5 B9 110.8(3)
B11 B5 H5 122(3)
B8 B5 H5 124(3)
C1 B5 H5 111(3)
B3 B5 H5 121(3)
B9 B5 H5 121(3)
C2 B6 B12 118.2(3)
C2 B6 B10 117.7(3)
B12 B6 B10 58.7(3)
C2 B6 B9 63.6(3)
B12 B6 B9 59.4(3)
B10 B6 B9 103.3(3)
C2 B6 Sn4 73.4(2)
B12 B6 Sn4 115.7(3)
B10 B6 Sn4 60.99(19)
B9 B6 Sn4 118.7(3)
C2 B6 H6 113(2)
B12 B6 H6 112(2)
B10 B6 H6 126(2)
B9 B6 H6 117(2)
Sn4 B6 H6 119(2)
B13 B7 B8 60.2(3)
B13 B7 B10 59.6(3)
B8 B7 B10 108.6(4)
B13 B7 B3 109.9(4)
B8 B7 B3 58.4(3)
B10 B7 B3 114.7(3)
B13 B7 Sn4 129.2(3)
B8 B7 Sn4 132.9(3)
B10 B7 Sn4 71.3(2)
B3 B7 Sn4 78.4(2)
B13 B7 H7 116(2)
B8 B7 H7 117(2)
B10 B7 H7 122(2)
B3 B7 H7 119(2)
Sn4 B7 H7 99(2)
B3 B8 B13 112.7(4)
B3 B8 B7 62.5(3)
B13 B8 B7 59.6(3)
B3 B8 B5 62.5(3)
B13 B8 B5 109.4(4)
B7 B8 B5 109.4(3)
B3 B8 B11 109.8(3)
B13 B8 B11 60.4(3)
B7 B8 B11 106.2(4)
B5 B8 B11 58.5(3)
B3 B8 H8 117(3)
B13 B8 H8 121(3)
B7 B8 H8 121(2)
B5 B8 H8 121(2)
B11 B8 H8 124(3)
B11 B9 B12 60.4(3)
B11 B9 C2 125.4(3)
B12 B9 C2 104.7(3)
B11 B9 B6 108.6(3)
B12 B9 B6 57.8(3)
C2 B9 B6 50.5(2)
B11 B9 B5 56.3(3)
B12 B9 B5 106.0(3)
C2 B9 B5 84.6(3)
B6 B9 B5 113.6(3)
B11 B9 H9 123(2)
B12 B9 H9 126(2)
C2 B9 H9 108(2)
B6 B9 H9 121(2)
B5 B9 H9 118(2)
B13 B10 B12 60.4(3)
B13 B10 B7 59.8(3)
B12 B10 B7 108.7(4)
B13 B10 B6 110.6(3)
B12 B10 B6 58.6(3)
B7 B10 B6 115.0(4)
B13 B10 Sn4 125.7(3)
B12 B10 Sn4 132.8(3)
B7 B10 Sn4 67.4(2)
B6 B10 Sn4 80.0(2)
B13 B10 H10 118(2)
B12 B10 H10 119(2)
B7 B10 H10 120(2)
B6 B10 H10 119(2)
Sn4 B10 H10 99(2)
B5 B11 B9 67.3(3)
B5 B11 B12 115.5(3)
B9 B11 B12 61.3(3)
B5 B11 B8 60.6(3)
B9 B11 B8 114.3(4)
B12 B11 B8 109.6(4)
B5 B11 B13 110.5(4)
B9 B11 B13 110.5(3)
B12 B11 B13 59.7(3)
B8 B11 B13 59.6(3)
B5 B11 H11 114(3)
B9 B11 H11 115(3)
B12 B11 H11 121(3)
B8 B11 H11 121(3)
B13 B11 H11 125(3)
B6 B12 B10 62.8(3)
B6 B12 B13 113.4(3)
B10 B12 B13 59.6(3)
B6 B12 B11 111.1(4)
B10 B12 B11 106.6(4)
B13 B12 B11 60.5(3)
B6 B12 B9 62.8(3)
B10 B12 B9 108.8(3)
B13 B12 B9 108.7(4)
B11 B12 B9 58.3(3)
B6 B12 H12 115(2)
B10 B12 H12 120(2)
B13 B12 H12 120(2)
B11 B12 H12 125(2)
B9 B12 H12 123(2)
B10 B13 B7 60.6(3)
B10 B13 B8 109.4(4)
B7 B13 B8 60.2(3)
B10 B13 B12 60.0(3)
B7 B13 B12 108.9(3)
B8 B13 B12 110.0(4)
B10 B13 B11 106.3(3)
B7 B13 B11 106.4(4)
B8 B13 B11 60.0(3)
B12 B13 B11 59.8(3)
B10 B13 H13A 123(3)
B7 B13 H13A 122(2)
B8 B13 H13A 119(2)
B12 B13 H13A 121(3)
B11 B13 H13A 123(3)
C40 N41 C44 118.9(3)
C40 N41 Sn4 119.5(3)
C44 N41 Sn4 121.3(2)
C49 N42 C45 119.2(4)
C49 N42 Sn4 120.8(3)
C45 N42 Sn4 119.8(3)
N41 C40 C41 123.0(4)
N41 C40 H40 118.5
C41 C40 H40 118.5
C42 C41 C40 118.3(4)
C42 C41 H41 120.8
C40 C41 H41 120.8
C41 C42 C43 119.4(4)
C41 C42 H42 120.3
C43 C42 H42 120.3
C42 C43 C44 119.3(4)
C42 C43 H43 120.4
C44 C43 H43 120.4
N41 C44 C43 121.1(4)
N41 C44 C45 115.5(3)
C43 C44 C45 123.5(4)
N42 C45 C46 120.5(4)
N42 C45 C44 116.0(3)
C46 C45 C44 123.5(4)
C47 C46 C45 120.8(5)
C47 C46 H46 119.6
C45 C46 H46 119.6
C46 C47 C48 118.6(5)
C46 C47 H47 120.7
C48 C47 H47 120.7
C47 C48 C49 118.6(4)
C47 C48 H48 120.7
C49 C48 H48 120.7
N42 C49 C48 122.3(5)
N42 C49 H49 118.9
C48 C49 H49 118.9
C12 C11 C1 112.6(3)
C12 C11 H11A 109.1
C1 C11 H11A 109.1
C12 C11 H11B 109.1
C1 C11 H11B 109.1
H11A C11 H11B 107.8
C13 C12 C17 119.9(4)
C13 C12 C11 123.2(3)
C17 C12 C11 116.8(3)
C14 C13 C12 119.9(4)
C14 C13 H13C 120.0
C12 C13 H13C 120.0
C15 C14 C13 120.3(4)
C15 C14 H14 119.9
C13 C14 H14 119.9
C16 C15 C14 119.8(4)
C16 C15 H15 120.1
C14 C15 H15 120.1
C15 C16 C17 120.4(4)
C15 C16 H16 119.8
C17 C16 H16 119.8
C16 C17 C12 119.6(4)
C16 C17 C18 123.1(3)
C12 C17 C18 117.3(3)
C17 C18 C2 111.8(3)
C17 C18 H18A 109.3
C2 C18 H18A 109.3
C17 C18 H18B 109.3
C2 C18 H18B 109.3
H18A C18 H18B 107.9

loop_
_geom_bond_atom_site_label_1
_geom_bond_atom_site_label_2
_geom_bond_distance
Sn4 N41 2.382(3)
Sn4 N42 2.418(3)
Sn4 B7 2.485(5)
Sn4 B10 2.550(5)
Sn4 B3 2.775(5)
Sn4 C1 2.849(4)
Sn4 C2 2.852(4)
Sn4 B6 2.871(4)
C1 C2 1.430(5)
C1 C11 1.524(6)
C1 B3 1.596(6)
C1 B5 1.816(6)
C2 C18 1.525(5)
C2 B6 1.565(6)
C2 B9 1.816(6)
B3 B8 1.761(7)
B3 B7 1.833(8)
B3 B5 1.833(7)
B3 H3 1.06(4)
B5 B11 1.737(8)
B5 B8 1.774(8)
B5 B9 1.927(7)
B5 H5 1.04(5)
B6 B12 1.762(6)
B6 B10 1.836(7)
B6 B9 1.852(6)
B6 H6 1.10(4)
B7 B13 1.762(7)
B7 B8 1.773(7)
B7 B10 1.776(8)
B7 H7 1.11(5)
B8 B13 1.772(9)
B8 B11 1.779(7)
B8 H8 1.10(5)
B9 B11 1.738(7)
B9 B12 1.792(7)
B9 H9 1.04(4)
B10 B13 1.758(7)
B10 B12 1.764(7)
B10 H10 1.12(5)
B11 B12 1.775(8)
B11 B13 1.787(8)
B11 H11 1.04(5)
B12 B13 1.773(8)
B12 H12 1.13(5)
B13 H13A 1.11(5)
N41 C40 1.340(5)
N41 C44 1.345(5)
N42 C49 1.342(5)
N42 C45 1.342(6)
C40 C41 1.379(6)
C40 H40 0.9500
C41 C42 1.377(6)
C41 H41 0.9500
C42 C43 1.383(6)
C42 H42 0.9500
C43 C44 1.392(6)
C43 H43 0.9500
C44 C45 1.480(6)
C45 C46 1.372(6)
C46 C47 1.372(7)
C46 H46 0.9500
C47 C48 1.376(8)
C47 H47 0.9500
C48 C49 1.379(6)
C48 H48 0.9500
C49 H49 0.9500
C11 C12 1.506(6)
C11 H11A 0.9900
C11 H11B 0.9900
C12 C13 1.392(5)
C12 C17 1.396(5)
C13 C14 1.391(6)
C13 H13C 0.9500
C14 C15 1.389(6)
C14 H14 0.9500
C15 C16 1.387(6)
C15 H15 0.9500
C16 C17 1.393(5)
C16 H16 0.9500
C17 C18 1.504(5)
C18 H18A 0.9900
C18 H18B 0.9900
C1S C2S 1.251(7)
